data_8105945
loop_
_publ_author_name
'Luo, Xiao-Li'
'Yang, Tao'

_publ_section_title
;
 The crystal structure of N 1,N
 4-bis(pyridin-3-yl)cyclohexane-1,4-dicarboxamide, C18H20N4O2
;
_journal_issue 5
_journal_name_full 'Zeitschrift f\"ur Kristallographie - New Crystal Structures'
_journal_page_first 1087
_journal_page_last 1089
_journal_paper_doi 10.1515/ncrs-2019-0284
_journal_volume 234
_journal_year 2019
_chemical_formula_moiety 'C18 H20 N4 O2'
_chemical_formula_sum 'C18 H20 N4 O2'
_chemical_formula_weight 324.38
_space_group_crystal_system monoclinic
_space_group_IT_number 14
_space_group_name_Hall '-P 2yn'
_space_group_name_H-M_alt 'P 1 21/n 1'
_atom_sites_solution_hydrogens geom
_cell_angle_alpha 90
_cell_angle_beta 105.508(7)
_cell_angle_gamma 90
_cell_formula_units_Z 2
_cell_length_a 7.8951(5)
_cell_length_b 9.9303(7)
_cell_length_c 10.5446(7)
_cell_measurement_reflns_used 1444
_cell_measurement_temperature 298(2)
_cell_measurement_theta_max 62.4127
_cell_measurement_theta_min 4.3473
_cell_volume 796.61(10)
_computing_structure_refinement 'SHELXL-2018/3 (Sheldrick, 2018)'
_diffrn_ambient_temperature 298(2)
_diffrn_measured_fraction_theta_full 0.995
_diffrn_measured_fraction_theta_max 0.995
_diffrn_measurement_device_type 'Xcalibur, Sapphire3, Gemini ultra'
_diffrn_measurement_method '\w scans'
_diffrn_radiation_type CuK\a
_diffrn_radiation_wavelength 1.54178
_diffrn_reflns_av_R_equivalents 0.0324
_diffrn_reflns_av_unetI/netI 0.0305
_diffrn_reflns_Laue_measured_fraction_full 0.995
_diffrn_reflns_Laue_measured_fraction_max 0.995
_diffrn_reflns_limit_h_max 9
_diffrn_reflns_limit_h_min -8
_diffrn_reflns_limit_k_max 11
_diffrn_reflns_limit_k_min -11
_diffrn_reflns_limit_l_max 11
_diffrn_reflns_limit_l_min -12
_diffrn_reflns_number 4346
_diffrn_reflns_point_group_measured_fraction_full 0.995
_diffrn_reflns_point_group_measured_fraction_max 0.995
_diffrn_reflns_theta_full 62.502
_diffrn_reflns_theta_max 62.502
_diffrn_reflns_theta_min 6.232
_diffrn_source 'Enhance Ultra (Cu) X-ray Source'
_diffrn_standards_decay_% -
_diffrn_standards_interval_count -
_diffrn_standards_interval_time -
_diffrn_standards_number -
_exptl_absorpt_coefficient_mu 0.736
_exptl_absorpt_correction_T_max 1.00000
_exptl_absorpt_correction_T_min 0.96851
_exptl_absorpt_correction_type multi-scan
_exptl_absorpt_process_details
;
CrysAlisPro, Oxford Diffraction Ltd.,
Version 1.171.33.52 (release 06-11-2009 CrysAlis171 .NET)
(compiled Nov  6 2009,16:24:50)
Empirical absorption correction using spherical harmonics,
 implemented in SCALE3 ABSPACK scaling algorithm.
;
_exptl_crystal_colour Colorless
_exptl_crystal_density_diffrn 1.352
_exptl_crystal_description Block
_exptl_crystal_F_000 344
_exptl_crystal_size_max 0.260
_exptl_crystal_size_mid 0.230
_exptl_crystal_size_min 0.180
_refine_diff_density_max 0.117
_refine_diff_density_min -0.160
_refine_diff_density_rms 0.036
_refine_ls_extinction_coef .
_refine_ls_extinction_method none
_refine_ls_goodness_of_fit_ref 0.974
_refine_ls_hydrogen_treatment constr
_refine_ls_matrix_type full
_refine_ls_number_parameters 109
_refine_ls_number_reflns 1267
_refine_ls_number_restraints 0
_refine_ls_restrained_S_all 0.974
_refine_ls_R_factor_all 0.0500
_refine_ls_R_factor_gt 0.0357
_refine_ls_shift/su_max 0.000
_refine_ls_shift/su_mean 0.000
_refine_ls_structure_factor_coef Fsqd
_refine_ls_weighting_details 'w=1/[\s^2^(Fo^2^)+(0.0573P)^2^] where P=(Fo^2^+2Fc^2^)/3'
_refine_ls_weighting_scheme calc
_refine_ls_wR_factor_gt 0.0880
_refine_ls_wR_factor_ref 0.0923
_reflns_Friedel_coverage 0.000
_reflns_Friedel_fraction_full .
_reflns_Friedel_fraction_max .
_reflns_number_gt 952
_reflns_number_total 1267
_reflns_threshold_expression 'I > 2\s(I)'
_cod_data_source_file suppl_ncrs-2019-0284_suppl.cif
_cod_data_source_block 1
_cod_original_sg_symbol_H-M 'P 21/n'
_cod_database_code 8105945
_shelx_space_group_comment
;
The symmetry employed for this shelxl refinement is uniquely defined
by the following loop, which should always be used as a source of
symmetry information in preference to the above space-group names.
They are only intended as comments.
;
_shelx_estimated_absorpt_t_min 0.832
_shelx_estimated_absorpt_t_max 0.879

loop_
_space_group_symop_operation_xyz
'x, y, z'
'-x+1/2, y+1/2, -z+1/2'
'-x, -y, -z'
'x-1/2, -y-1/2, z-1/2'

loop_
_atom_site_label
_atom_site_type_symbol
_atom_site_fract_x
_atom_site_fract_y
_atom_site_fract_z
_atom_site_U_iso_or_equiv
_atom_site_adp_type
_atom_site_occupancy
_atom_site_site_symmetry_order
_atom_site_calc_flag
_atom_site_refinement_flags_posn
_atom_site_refinement_flags_adp
_atom_site_refinement_flags_occupancy
_atom_site_disorder_assembly
_atom_site_disorder_group
O1 O 0.14835(16) 0.18255(14) -0.19183(10) 0.0674(4) Uani 1 1 d . . . . .
N1 N -0.31259(17) 0.37119(16) -0.21136(12) 0.0535(4) Uani 1 1 d . . . . .
N2 N 0.06511(16) 0.18672(13) -0.00251(11) 0.0460(4) Uani 1 1 d . . . . .
H2 H 0.084596 0.153198 0.075267 0.055 Uiso 1 1 calc R U . . .
C1 C -0.3464(2) 0.45528(17) -0.12225(17) 0.0519(5) Uani 1 1 d . . . . .
H1 H -0.437685 0.516936 -0.149141 0.062 Uiso 1 1 calc R U . . .
C2 C -0.2514(2) 0.45408(17) 0.00779(17) 0.0546(5) Uani 1 1 d . . . . .
H2A H -0.279704 0.513040 0.067538 0.066 Uiso 1 1 calc R U . . .
C3 C -0.1146(2) 0.36523(17) 0.04861(15) 0.0497(4) Uani 1 1 d . . . . .
H3 H -0.049480 0.363279 0.136257 0.060 Uiso 1 1 calc R U . . .
C4 C -0.07457(19) 0.27862(15) -0.04186(14) 0.0412(4) Uani 1 1 d . . . . .
C5 C -0.1802(2) 0.28472(17) -0.17069(15) 0.0505(4) Uani 1 1 d . . . . .
H5 H -0.157053 0.224957 -0.231862 0.061 Uiso 1 1 calc R U . . .
C6 C 0.1718(2) 0.14651(16) -0.07727(15) 0.0445(4) Uani 1 1 d . . . . .
C7 C 0.3246(2) 0.05826(15) -0.00967(14) 0.0425(4) Uani 1 1 d . . . . .
H7 H 0.301362 0.020221 0.069783 0.051 Uiso 1 1 calc R U . . .
C8 C 0.4926(2) 0.14268(16) 0.03078(15) 0.0472(4) Uani 1 1 d . . . . .
H8A H 0.513760 0.184524 -0.046713 0.057 Uiso 1 1 calc R U . . .
H8B H 0.477586 0.213713 0.089965 0.057 Uiso 1 1 calc R U . . .
C9 C 0.3498(2) -0.05710(16) -0.09833(15) 0.0451(4) Uani 1 1 d . . . . .
H9A H 0.245025 -0.112772 -0.120441 0.054 Uiso 1 1 calc R U . . .
H9B H 0.366742 -0.020807 -0.179460 0.054 Uiso 1 1 calc R U . . .

loop_
_atom_site_aniso_label
_atom_site_aniso_U_11
_atom_site_aniso_U_22
_atom_site_aniso_U_33
_atom_site_aniso_U_23
_atom_site_aniso_U_13
_atom_site_aniso_U_12
O1 0.0644(8) 0.0951(10) 0.0463(7) 0.0219(6) 0.0209(6) 0.0314(7)
N1 0.0453(8) 0.0708(10) 0.0436(8) 0.0045(7) 0.0108(6) 0.0115(8)
N2 0.0452(8) 0.0558(8) 0.0367(7) 0.0054(6) 0.0102(6) 0.0107(6)
C1 0.0476(10) 0.0545(10) 0.0564(10) 0.0079(8) 0.0188(8) 0.0096(8)
C2 0.0557(11) 0.0562(10) 0.0552(11) -0.0087(8) 0.0206(9) 0.0044(9)
C3 0.0484(10) 0.0594(10) 0.0396(9) -0.0039(8) 0.0089(7) 0.0028(9)
C4 0.0386(9) 0.0460(9) 0.0395(8) 0.0020(7) 0.0110(7) 0.0005(7)
C5 0.0469(10) 0.0635(11) 0.0408(9) -0.0050(8) 0.0112(7) 0.0090(9)
C6 0.0418(9) 0.0522(10) 0.0388(9) 0.0017(7) 0.0095(7) 0.0043(8)
C7 0.0410(9) 0.0479(9) 0.0385(8) 0.0039(7) 0.0102(7) 0.0050(7)
C8 0.0486(10) 0.0420(8) 0.0485(9) -0.0057(7) 0.0086(7) 0.0017(8)
C9 0.0400(9) 0.0465(9) 0.0454(9) -0.0032(7) 0.0058(7) -0.0034(7)

loop_
_atom_type_symbol
_atom_type_description
_atom_type_scat_dispersion_real
_atom_type_scat_dispersion_imag
_atom_type_scat_source
C C 0.0181 0.0091 'International Tables Vol C Tables 4.2.6.8 and 6.1.1.4'
H H 0.0000 0.0000 'International Tables Vol C Tables 4.2.6.8 and 6.1.1.4'
N N 0.0311 0.0180 'International Tables Vol C Tables 4.2.6.8 and 6.1.1.4'
O O 0.0492 0.0322 'International Tables Vol C Tables 4.2.6.8 and 6.1.1.4'

loop_
_geom_angle_atom_site_label_1
_geom_angle_atom_site_label_2
_geom_angle_atom_site_label_3
_geom_angle
_geom_angle_site_symmetry_1
_geom_angle_site_symmetry_3
C5 N1 C1 117.63(14) . .
C6 N2 C4 125.36(12) . .
C6 N2 H2 117.3 . .
C4 N2 H2 117.3 . .
N1 C1 C2 122.48(16) . .
N1 C1 H1 118.8 . .
C2 C1 H1 118.8 . .
C3 C2 C1 119.48(15) . .
C3 C2 H2A 120.3 . .
C1 C2 H2A 120.3 . .
C2 C3 C4 119.33(15) . .
C2 C3 H3 120.3 . .
C4 C3 H3 120.3 . .
C3 C4 C5 117.27(14) . .
C3 C4 N2 120.42(13) . .
C5 C4 N2 122.29(13) . .
N1 C5 C4 123.78(14) . .
N1 C5 H5 118.1 . .
C4 C5 H5 118.1 . .
O1 C6 N2 122.15(15) . .
O1 C6 C7 121.82(13) . .
N2 C6 C7 116.01(13) . .
C6 C7 C9 111.46(13) . .
C6 C7 C8 109.74(12) . .
C9 C7 C8 109.69(12) . .
C6 C7 H7 108.6 . .
C9 C7 H7 108.6 . .
C8 C7 H7 108.6 . .
C9 C8 C7 111.39(12) 3_655 .
C9 C8 H8A 109.3 3_655 .
C7 C8 H8A 109.3 . .
C9 C8 H8B 109.3 3_655 .
C7 C8 H8B 109.3 . .
H8A C8 H8B 108.0 . .
C8 C9 C7 110.96(13) 3_655 .
C8 C9 H9A 109.4 3_655 .
C7 C9 H9A 109.4 . .
C8 C9 H9B 109.4 3_655 .
C7 C9 H9B 109.4 . .
H9A C9 H9B 108.0 . .

loop_
_geom_bond_atom_site_label_1
_geom_bond_atom_site_label_2
_geom_bond_distance
_geom_bond_site_symmetry_2
O1 C6 1.2255(17) .
N1 C5 1.332(2) .
N1 C1 1.336(2) .
N2 C6 1.3588(19) .
N2 C4 1.4058(19) .
N2 H2 0.8600 .
C1 C2 1.376(2) .
C1 H1 0.9300 .
C2 C3 1.372(2) .
C2 H2A 0.9300 .
C3 C4 1.382(2) .
C3 H3 0.9300 .
C4 C5 1.393(2) .
C5 H5 0.9300 .
C6 C7 1.507(2) .
C7 C9 1.525(2) .
C7 C8 1.530(2) .
C7 H7 0.9800 .
C8 C9 1.518(2) 3_655
C8 H8A 0.9700 .
C8 H8B 0.9700 .
C9 H9A 0.9700 .
C9 H9B 0.9700 .

loop_
_geom_torsion_atom_site_label_1
_geom_torsion_atom_site_label_2
_geom_torsion_atom_site_label_3
_geom_torsion_atom_site_label_4
_geom_torsion
_geom_torsion_site_symmetry_1
_geom_torsion_site_symmetry_2
_geom_torsion_site_symmetry_3
_geom_torsion_site_symmetry_4
C5 N1 C1 C2 -0.6(2) . . . .
N1 C1 C2 C3 1.0(3) . . . .
C1 C2 C3 C4 0.1(2) . . . .
C2 C3 C4 C5 -1.6(2) . . . .
C2 C3 C4 N2 179.94(14) . . . .
C6 N2 C4 C3 -145.84(16) . . . .
C6 N2 C4 C5 35.7(2) . . . .
C1 N1 C5 C4 -1.0(2) . . . .
C3 C4 C5 N1 2.1(2) . . . .
N2 C4 C5 N1 -179.46(15) . . . .
C4 N2 C6 O1 -4.3(3) . . . .
C4 N2 C6 C7 173.88(13) . . . .
O1 C6 C7 C9 -44.1(2) . . . .
N2 C6 C7 C9 137.71(15) . . . .
O1 C6 C7 C8 77.59(19) . . . .
N2 C6 C7 C8 -100.57(16) . . . .
C6 C7 C8 C9 -179.52(11) . . . 3_655
C9 C7 C8 C9 -56.75(18) . . . 3_655
C6 C7 C9 C8 178.24(12) . . . 3_655
C8 C7 C9 C8 56.50(18) . . . 3_655
